data_7704662
loop_
_publ_author_name
'Orts-Arroyo, Marta'
'Castro, Isabel'
'Lloret, Francesc'
'Mart\'inez-Lillo, Jos\'e'

_publ_section_title
;
 Field-induced slow relaxation of magnetisation in two one-dimensional
 homometallic dysprosium(iii) complexes based on alpha- and beta-amino
 acids.
;
_journal_issue 26
_journal_name_full 'Dalton transactions (Cambridge, England : 2003)'
_journal_page_first 9155
_journal_page_last 9163
_journal_paper_doi 10.1039/d0dt01126f
_journal_volume 49
_journal_year 2020
_chemical_formula_moiety C12H38N6O16Dy2,6(ClO4),5(H2O)
_chemical_formula_sum 'C12 H48 Cl6 Dy2 N6 O45'
_chemical_formula_weight 1534.26
_space_group_crystal_system triclinic
_space_group_IT_number 2
_space_group_name_Hall '-P 1'
_space_group_name_H-M_alt 'P -1'
_atom_sites_solution_hydrogens mixed
_audit_creation_method SHELXL-2017/1
_audit_update_record
;
2020-05-15 deposited with the CCDC.	2020-06-10 downloaded from the CCDC.
;
_cell_angle_alpha 96.431(2)
_cell_angle_beta 102.599(2)
_cell_angle_gamma 106.044(2)
_cell_formula_units_Z 2
_cell_length_a 11.3988(6)
_cell_length_b 13.9723(7)
_cell_length_c 15.4694(8)
_cell_measurement_reflns_used 126319
_cell_measurement_temperature 120(2)
_cell_measurement_theta_max 29.58
_cell_measurement_theta_min 2.25
_cell_volume 2271.5(2)
_computing_cell_refinement 'Bruker APEX'
_computing_data_collection 'Bruker APEX'
_computing_data_reduction 'Bruker SAINT'
_computing_molecular_graphics 'Bruker SHELXTL'
_computing_publication_material DIAMOND
_computing_structure_refinement 'SHELXL-2017/1 (Sheldrick, 2017)'
_computing_structure_solution 'SHELXT 2014/5 (Sheldrick, 2014)'
_diffrn_ambient_temperature 120(2)
_diffrn_detector_area_resol_mean 'PHOTON II'
_diffrn_measured_fraction_theta_full 0.999
_diffrn_measured_fraction_theta_max 0.999
_diffrn_measurement_device_type 'D8 VENTURE'
_diffrn_radiation_type MoK\a
_diffrn_radiation_wavelength 0.71073
_diffrn_reflns_av_R_equivalents 0.0514
_diffrn_reflns_av_unetI/netI 0.0250
_diffrn_reflns_Laue_measured_fraction_full 0.999
_diffrn_reflns_Laue_measured_fraction_max 0.999
_diffrn_reflns_limit_h_max 15
_diffrn_reflns_limit_h_min -15
_diffrn_reflns_limit_k_max 19
_diffrn_reflns_limit_k_min -19
_diffrn_reflns_limit_l_max 21
_diffrn_reflns_limit_l_min -21
_diffrn_reflns_number 126319
_diffrn_reflns_point_group_measured_fraction_full 0.999
_diffrn_reflns_point_group_measured_fraction_max 0.999
_diffrn_reflns_theta_full 25.242
_diffrn_reflns_theta_max 29.579
_diffrn_reflns_theta_min 2.245
_exptl_absorpt_coefficient_mu 3.752
_exptl_absorpt_correction_T_max 0.746
_exptl_absorpt_correction_T_min 0.651
_exptl_absorpt_correction_type multi-scan
_exptl_absorpt_process_details sadabs
_exptl_crystal_colour colourless
_exptl_crystal_density_diffrn 2.243
_exptl_crystal_description parallelepiped
_exptl_crystal_F_000 1512
_exptl_crystal_preparation 'Magnetic properties'
_exptl_crystal_size_max 0.130
_exptl_crystal_size_mid 0.125
_exptl_crystal_size_min 0.061
_exptl_transmission_factor_max 0.78
_exptl_transmission_factor_min 0.54
_refine_diff_density_max 1.353
_refine_diff_density_min -1.265
_refine_diff_density_rms 0.120
_refine_ls_extinction_method none
_refine_ls_goodness_of_fit_ref 1.083
_refine_ls_hydrogen_treatment mixed
_refine_ls_matrix_type full
_refine_ls_number_parameters 700
_refine_ls_number_reflns 12739
_refine_ls_number_restraints 27
_refine_ls_restrained_S_all 1.085
_refine_ls_R_factor_all 0.0344
_refine_ls_R_factor_gt 0.0213
_refine_ls_shift/su_max 0.003
_refine_ls_shift/su_mean 0.000
_refine_ls_structure_factor_coef Fsqd
_refine_ls_weighting_details 'w=1/[\s^2^(Fo^2^)+(0.0154P)^2^+3.5251P] where P=(Fo^2^+2Fc^2^)/3'
_refine_ls_weighting_scheme calc
_refine_ls_wR_factor_gt 0.0439
_refine_ls_wR_factor_ref 0.0509
_reflns_Friedel_coverage 0.000
_reflns_number_gt 10433
_reflns_number_total 12739
_reflns_threshold_expression 'I > 2\s(I)'
_cod_data_source_file d0dt01126f1.cif
_cod_data_source_block compound_1
_cod_depositor_comments 'Adding full bibliography for 7704662--7704663.cif.'
_cod_original_formula_sum 'C12 H48 N6 O45 Cl6 Dy2'
_cod_database_code 7704662
_shelx_shelxl_version_number 2017/1
_shelx_space_group_comment
;
The symmetry employed for this shelxl refinement is uniquely defined
by the following loop, which should always be used as a source of
symmetry information in preference to the above space-group names.
They are only intended as comments.
;
_exptl_absorpt_special_details
'SADABS (version 2.03) was used for absorption correction. R(int) was 0.1170 before and 0.0583 after correction. The ratio of minimum to maximum apparent transmission was 0.8728'

loop_
_space_group_symop_operation_xyz
'x, y, z'
'-x, -y, -z'

loop_
_atom_site_label
_atom_site_type_symbol
_atom_site_fract_x
_atom_site_fract_y
_atom_site_fract_z
_atom_site_U_iso_or_equiv
_atom_site_adp_type
_atom_site_occupancy
_atom_site_site_symmetry_order
_atom_site_calc_flag
_atom_site_refinement_flags_posn
_atom_site_refinement_flags_adp
_atom_site_refinement_flags_occupancy
_atom_site_disorder_assembly
_atom_site_disorder_group
Dy1 Dy 0.65206(2) 0.13538(2) 0.63698(2) 0.00726(3) Uani 1 1 d . . . . .
Dy2 Dy 0.85674(2) 0.36947(2) 0.86210(2) 0.00814(3) Uani 1 1 d . . . . .
O1 O 0.80413(17) 0.06022(13) 0.72023(11) 0.0125(3) Uani 1 1 d . . . . .
O2 O 0.85933(17) 0.21574(13) 0.79660(12) 0.0139(4) Uani 1 1 d . . . . .
O3 O 0.83004(16) 0.25320(13) 0.61701(11) 0.0112(3) Uani 1 1 d . . . . .
O4 O 0.90353(16) 0.39387(13) 0.72492(11) 0.0117(3) Uani 1 1 d . . . . .
O5 O 0.63134(16) 0.28800(12) 0.69012(12) 0.0109(3) Uani 1 1 d . . . . .
O6 O 0.69893(16) 0.43535(13) 0.78439(11) 0.0121(3) Uani 1 1 d . . . . .
O7 O 0.58988(17) 0.10454(13) 0.77033(11) 0.0119(3) Uani 1 1 d . . . . .
O8 O 0.67193(17) 0.24896(13) 0.87309(12) 0.0126(3) Uani 1 1 d . . . . .
O9 O 0.53886(16) -0.03291(13) 0.59955(11) 0.0118(3) Uani 1 1 d . . . . .
O10 O 0.42236(17) -0.17586(13) 0.50284(11) 0.0124(3) Uani 1 1 d . . . . .
O11 O 0.96057(17) 0.54233(13) 0.90095(12) 0.0139(4) Uani 1 1 d . . . . .
O12 O 1.05471(18) 0.68351(13) 1.00505(12) 0.0146(4) Uani 1 1 d . . . . .
O13 O 1.18591(18) 0.16896(14) 0.28276(12) 0.0154(4) Uani 1 1 d . . . . .
O14 O 1.29193(19) 0.17326(18) 0.43231(14) 0.0267(5) Uani 1 1 d . . . . .
O15 O 1.1458(2) 0.26310(15) 0.40220(15) 0.0262(5) Uani 1 1 d . . . . .
O16 O 1.07623(19) 0.08491(14) 0.37934(13) 0.0191(4) Uani 1 1 d . . . . .
O17 O 1.35651(19) 0.23452(16) 0.75077(14) 0.0238(4) Uani 1 1 d . . . . .
O18 O 1.2362(2) 0.3411(2) 0.7084(2) 0.0498(8) Uani 1 1 d . . . . .
O19 O 1.2425(2) 0.28467(18) 0.84611(15) 0.0316(5) Uani 1 1 d . . . . .
O20 O 1.1331(2) 0.17039(16) 0.71077(14) 0.0254(5) Uani 1 1 d . . . . .
O21 O 0.7570(2) 0.39530(16) 0.42859(15) 0.0268(5) Uani 1 1 d . . . . .
O22 O 0.74108(19) 0.55892(14) 0.45393(15) 0.0220(4) Uani 1 1 d . . . . .
O23 O 0.7437(2) 0.46512(18) 0.57071(14) 0.0290(5) Uani 1 1 d . . . . .
O24 O 0.56596(18) 0.41894(15) 0.44672(14) 0.0203(4) Uani 1 1 d . . . . .
O25 O 0.6166(2) 0.66008(17) 0.77241(14) 0.0258(5) Uani 1 1 d . . . . .
O26 O 0.6391(2) 0.64699(17) 0.92580(15) 0.0296(5) Uani 1 1 d . . . . .
O27 O 0.4947(2) 0.72372(14) 0.85367(14) 0.0222(4) Uani 1 1 d . . . . .
O28 O 0.45364(19) 0.54772(14) 0.81657(14) 0.0203(4) Uani 1 1 d . . . . .
O29 O 0.3606(2) 0.03381(18) 1.05577(15) 0.0297(5) Uani 1 1 d . . . . .
O30 O 0.2373(2) 0.11393(18) 0.96720(14) 0.0273(5) Uani 1 1 d . . . . .
O31 O 0.1986(2) 0.07675(16) 1.10505(13) 0.0249(5) Uani 1 1 d . . . . .
O32 O 0.1456(2) -0.05341(18) 0.97983(15) 0.0379(6) Uani 1 1 d . . . . .
O33 O 0.1953(2) -0.16910(18) 0.64486(15) 0.0340(6) Uani 1 1 d . . . . .
O34 O 0.34013(19) -0.10516(16) 0.78696(14) 0.0230(4) Uani 1 1 d . . . . .
O35 O 0.2286(2) -0.00307(15) 0.71716(15) 0.0268(5) Uani 1 1 d . . . . .
O36 O 0.1227(2) -0.14146(17) 0.77308(16) 0.0298(5) Uani 1 1 d . . . . .
C1 C 0.8747(2) 0.13008(18) 0.78389(16) 0.0096(4) Uani 1 1 d . . . . .
C2 C 0.9813(2) 0.11264(18) 0.85043(16) 0.0105(4) Uani 1 1 d . . . . .
H02A H 1.057748 0.172255 0.862876 0.013 Uiso 1 1 calc R U . . .
H02B H 0.957828 0.104826 0.907796 0.013 Uiso 1 1 calc R U . . .
C3 C 0.8993(2) 0.34218(18) 0.65179(16) 0.0095(4) Uani 1 1 d . . . . .
C4 C 0.9920(2) 0.39438(19) 0.60178(17) 0.0132(5) Uani 1 1 d . . . . .
H04A H 0.980593 0.460719 0.593186 0.016 Uiso 1 1 calc R U . . .
H04B H 1.079432 0.406893 0.638336 0.016 Uiso 1 1 calc R U . . .
C5 C 0.6248(2) 0.37435(18) 0.71530(16) 0.0092(4) Uani 1 1 d . . . . .
C6 C 0.5202(2) 0.40769(19) 0.66233(16) 0.0123(5) Uani 1 1 d . . . . .
H06A H 0.464186 0.418256 0.700760 0.015 Uiso 1 1 calc R U . . .
H06B H 0.557124 0.472992 0.644543 0.015 Uiso 1 1 calc R U . . .
C7 C 0.5938(2) 0.16350(18) 0.83989(16) 0.0101(4) Uani 1 1 d . . . . .
C8 C 0.4910(2) 0.12574(18) 0.88707(17) 0.0127(5) Uani 1 1 d . . . . .
H08A H 0.407545 0.101149 0.842434 0.015 Uiso 1 1 calc R U . . .
H08B H 0.504857 0.068438 0.915659 0.015 Uiso 1 1 calc R U . . .
C9 C 0.4829(2) -0.12642(18) 0.57988(16) 0.0086(4) Uani 1 1 d . . . . .
C10 C 0.4860(2) -0.18596(18) 0.65614(15) 0.0113(5) Uani 1 1 d . . . . .
H10A H 0.399396 -0.213319 0.663171 0.014 Uiso 1 1 calc R U . . .
H10B H 0.516901 -0.243798 0.641419 0.014 Uiso 1 1 calc R U . . .
C11 C 0.9852(2) 0.63518(18) 0.92907(16) 0.0110(4) Uani 1 1 d . . . . .
C12 C 0.9259(2) 0.69663(19) 0.86829(17) 0.0139(5) Uani 1 1 d . . . . .
H12A H 0.866347 0.721067 0.895750 0.017 Uiso 1 1 calc R U . . .
H12B H 0.992921 0.756559 0.862989 0.017 Uiso 1 1 calc R U . . .
N1 N 1.0098(2) 0.02090(16) 0.81535(14) 0.0127(4) Uani 1 1 d . . . . .
H1A H 0.936531 -0.031208 0.793198 0.019 Uiso 1 1 calc R U . . .
H1B H 1.061425 0.003994 0.860693 0.019 Uiso 1 1 calc R U . . .
H1C H 1.048938 0.033559 0.770598 0.019 Uiso 1 1 calc R U . . .
N2 N 0.9731(2) 0.33187(16) 0.51237(15) 0.0158(4) Uani 1 1 d . . . . .
H2A H 0.899013 0.330891 0.474818 0.024 Uiso 1 1 calc R U . . .
H2B H 0.970388 0.267513 0.519203 0.024 Uiso 1 1 calc R U . . .
H2C H 1.038242 0.358994 0.488463 0.024 Uiso 1 1 calc R U . . .
N3 N 0.4446(2) 0.33098(17) 0.58038(14) 0.0149(4) Uani 1 1 d . . . . .
H3A H 0.371949 0.344893 0.557071 0.022 Uiso 1 1 calc R U . . .
H3B H 0.425360 0.268274 0.595121 0.022 Uiso 1 1 calc R U . . .
H3C H 0.490219 0.332788 0.538757 0.022 Uiso 1 1 calc R U . . .
N4 N 0.4924(2) 0.20822(17) 0.95648(15) 0.0159(4) Uani 1 1 d . . . . .
H4A H 0.490953 0.264054 0.931626 0.024 Uiso 1 1 calc R U . . .
H4B H 0.563693 0.223445 1.002299 0.024 Uiso 1 1 calc R U . . .
H4C H 0.423215 0.187907 0.978222 0.024 Uiso 1 1 calc R U . . .
N5 N 0.5703(2) -0.12023(16) 0.74226(13) 0.0124(4) Uani 1 1 d . . . . .
H5A H 0.652349 -0.106941 0.740299 0.019 Uiso 1 1 calc R U . . .
H5B H 0.558173 -0.152581 0.788988 0.019 Uiso 1 1 calc R U . . .
H5C H 0.551789 -0.061043 0.750075 0.019 Uiso 1 1 calc R U . . .
N6 N 0.8573(2) 0.63590(17) 0.77698(14) 0.0155(4) Uani 1 1 d . . . . .
H6A H 0.809791 0.669978 0.746157 0.023 Uiso 1 1 calc R U . . .
H6B H 0.806024 0.575221 0.782121 0.023 Uiso 1 1 calc R U . . .
H6C H 0.914048 0.625311 0.746768 0.023 Uiso 1 1 calc R U . . .
Cl1 Cl 1.17483(6) 0.17360(4) 0.37478(4) 0.01159(11) Uani 1 1 d . . . . .
Cl2 Cl 1.24229(6) 0.25789(5) 0.75256(5) 0.01850(13) Uani 1 1 d . . . . .
Cl3 Cl 0.70206(6) 0.45914(5) 0.47529(4) 0.01436(11) Uani 1 1 d . . . . .
Cl4 Cl 0.55235(6) 0.64493(5) 0.84192(4) 0.01581(12) Uani 1 1 d . . . . .
Cl5 Cl 0.23568(6) 0.04180(5) 1.02754(4) 0.01807(13) Uani 1 1 d . . . . .
Cl6 Cl 0.22211(6) -0.10408(5) 0.72986(4) 0.01502(12) Uani 1 1 d . . . . .
O1W O 0.74113(17) 0.04335(14) 0.53330(12) 0.0129(3) Uani 1 1 d D . . . .
H1WA H 0.813(2) 0.0825(19) 0.524(2) 0.015 Uiso 1 1 d D U . . .
H1WB H 0.764(3) -0.0065(19) 0.5584(19) 0.015 Uiso 1 1 d D U . . .
O2W O 0.41829(17) 0.11574(14) 0.61030(12) 0.0130(3) Uani 1 1 d D . . . .
H2WA H 0.371(3) 0.064(2) 0.5655(16) 0.016 Uiso 1 1 d D U . . .
H2WB H 0.384(3) 0.109(2) 0.6569(16) 0.016 Uiso 1 1 d D U . . .
O3W O 1.08931(17) 0.40800(14) 0.87993(12) 0.0145(4) Uani 1 1 d D . . . .
H3WA H 1.117(3) 0.4540(19) 0.8465(19) 0.017 Uiso 1 1 d D U . . .
H3WB H 1.131(3) 0.3626(19) 0.875(2) 0.017 Uiso 1 1 d D U . . .
O4W O 0.77197(18) 0.43762(14) 0.97456(13) 0.0167(4) Uani 1 1 d D . . . .
H4WA H 0.690(2) 0.435(2) 0.966(2) 0.020 Uiso 1 1 d D U . . .
H4WB H 0.818(2) 0.494(2) 1.0157(19) 0.020 Uiso 1 1 d D U . . .
O5W O 0.5145(2) 0.41416(16) 0.93910(15) 0.0252(4) Uani 1 1 d D . . . .
H5WA H 0.457(3) 0.416(3) 0.973(2) 0.030 Uiso 1 1 d D U . . .
H5WB H 0.494(3) 0.447(2) 0.8925(18) 0.030 Uiso 1 1 d D U . . .
O6W O 1.2690(2) 0.75972(16) 0.92039(13) 0.0218(4) Uani 1 1 d D . . . .
H6WA H 1.220(3) 0.764(2) 0.9581(19) 0.026 Uiso 1 1 d D U . . .
H6WB H 1.269(3) 0.807(2) 0.887(2) 0.026 Uiso 1 1 d D U . . .
O7W O 1.20551(18) 0.56666(15) 0.80481(14) 0.0203(4) Uani 1 1 d D . . . .
H7WA H 1.275(3) 0.556(2) 0.792(2) 0.024 Uiso 1 1 d D U . . .
H7WB H 1.230(3) 0.623(2) 0.8454(19) 0.024 Uiso 1 1 d D U . . .
O8W O 1.03773(19) 0.63061(15) 0.68364(13) 0.0190(4) Uani 1 1 d D . . . .
H8WA H 1.097(3) 0.605(2) 0.716(2) 0.023 Uiso 1 1 d D U . . .
H8WB H 1.078(3) 0.6977(17) 0.690(2) 0.023 Uiso 1 1 d D U . . .
O9W O 0.98509(19) 0.13430(15) 0.52992(13) 0.0187(4) Uani 1 1 d D . . . .
H9WA H 1.015(3) 0.113(2) 0.4880(16) 0.022 Uiso 1 1 d D U . . .
H9WB H 1.039(3) 0.137(2) 0.5848(15) 0.022 Uiso 1 1 d D U . . .

loop_
_atom_site_aniso_label
_atom_site_aniso_U_11
_atom_site_aniso_U_22
_atom_site_aniso_U_33
_atom_site_aniso_U_23
_atom_site_aniso_U_13
_atom_site_aniso_U_12
Dy1 0.00759(5) 0.00661(5) 0.00705(5) 0.00095(4) 0.00131(4) 0.00193(4)
Dy2 0.00861(5) 0.00716(5) 0.00831(5) 0.00074(4) 0.00193(4) 0.00237(4)
O1 0.0122(9) 0.0139(8) 0.0105(8) -0.0001(7) -0.0005(7) 0.0062(7)
O2 0.0166(9) 0.0104(8) 0.0177(9) 0.0036(7) 0.0074(7) 0.0063(7)
O3 0.0097(8) 0.0103(8) 0.0121(8) 0.0005(6) 0.0038(7) 0.0006(7)
O4 0.0132(9) 0.0113(8) 0.0097(8) 0.0011(6) 0.0034(7) 0.0023(7)
O5 0.0109(8) 0.0082(8) 0.0142(8) 0.0016(6) 0.0036(7) 0.0037(7)
O6 0.0117(8) 0.0118(8) 0.0105(8) -0.0016(6) -0.0004(7) 0.0038(7)
O7 0.0138(9) 0.0106(8) 0.0099(8) 0.0010(6) 0.0027(7) 0.0022(7)
O8 0.0118(9) 0.0111(8) 0.0129(8) 0.0001(7) 0.0047(7) -0.0002(7)
O9 0.0128(9) 0.0087(8) 0.0119(8) 0.0017(6) 0.0023(7) 0.0011(7)
O10 0.0154(9) 0.0107(8) 0.0087(8) 0.0010(6) 0.0010(7) 0.0022(7)
O11 0.0143(9) 0.0086(8) 0.0169(9) 0.0025(7) 0.0020(7) 0.0023(7)
O12 0.0171(9) 0.0132(9) 0.0122(8) 0.0021(7) 0.0014(7) 0.0044(7)
O13 0.0193(10) 0.0164(9) 0.0106(8) 0.0029(7) 0.0061(7) 0.0041(8)
O14 0.0154(10) 0.0447(13) 0.0186(10) 0.0057(9) -0.0024(8) 0.0125(10)
O15 0.0417(13) 0.0145(9) 0.0308(12) 0.0029(8) 0.0192(10) 0.0148(9)
O16 0.0237(10) 0.0141(9) 0.0181(9) 0.0028(7) 0.0112(8) -0.0010(8)
O17 0.0207(11) 0.0290(11) 0.0285(11) 0.0059(9) 0.0105(9) 0.0150(9)
O18 0.0297(14) 0.0459(16) 0.089(2) 0.0514(16) 0.0182(14) 0.0175(12)
O19 0.0224(11) 0.0340(12) 0.0338(13) -0.0081(10) 0.0121(10) 0.0032(10)
O20 0.0226(11) 0.0288(11) 0.0197(10) 0.0029(9) 0.0044(8) 0.0013(9)
O21 0.0251(11) 0.0232(11) 0.0383(13) 0.0028(9) 0.0137(10) 0.0144(9)
O22 0.0192(10) 0.0129(9) 0.0363(12) 0.0107(8) 0.0104(9) 0.0040(8)
O23 0.0249(12) 0.0456(14) 0.0199(10) 0.0137(10) 0.0035(9) 0.0149(10)
O24 0.0108(9) 0.0192(10) 0.0283(11) 0.0039(8) 0.0028(8) 0.0024(8)
O25 0.0233(11) 0.0335(12) 0.0278(11) 0.0081(9) 0.0166(9) 0.0116(9)
O26 0.0233(11) 0.0310(12) 0.0263(11) 0.0116(9) -0.0037(9) 0.0010(9)
O27 0.0308(12) 0.0158(9) 0.0259(11) 0.0040(8) 0.0159(9) 0.0101(9)
O28 0.0173(10) 0.0150(9) 0.0261(10) 0.0001(8) 0.0052(8) 0.0027(8)
O29 0.0287(12) 0.0416(13) 0.0261(11) 0.0129(10) 0.0052(9) 0.0212(11)
O30 0.0167(10) 0.0421(13) 0.0232(11) 0.0189(10) 0.0028(8) 0.0058(9)
O31 0.0226(11) 0.0293(11) 0.0177(10) -0.0005(8) 0.0092(8) -0.0011(9)
O32 0.0435(15) 0.0290(12) 0.0230(12) -0.0078(9) 0.0112(11) -0.0148(11)
O33 0.0330(13) 0.0404(14) 0.0218(11) -0.0145(10) -0.0058(9) 0.0187(11)
O34 0.0152(10) 0.0268(11) 0.0232(10) 0.0002(8) -0.0032(8) 0.0083(8)
O35 0.0270(12) 0.0145(10) 0.0365(12) 0.0096(9) 0.0032(10) 0.0046(9)
O36 0.0240(12) 0.0317(12) 0.0417(13) 0.0172(10) 0.0181(10) 0.0099(10)
C1 0.0094(11) 0.0107(11) 0.0106(11) 0.0050(9) 0.0047(9) 0.0035(9)
C2 0.0100(11) 0.0088(10) 0.0120(11) 0.0004(9) 0.0023(9) 0.0026(9)
C3 0.0074(11) 0.0106(11) 0.0099(11) 0.0015(8) 0.0009(8) 0.0031(9)
C4 0.0112(12) 0.0128(11) 0.0139(12) 0.0011(9) 0.0045(9) 0.0004(9)
C5 0.0094(11) 0.0094(10) 0.0095(11) 0.0021(8) 0.0031(9) 0.0031(9)
C6 0.0116(12) 0.0123(11) 0.0110(11) 0.0007(9) -0.0007(9) 0.0040(9)
C7 0.0106(11) 0.0126(11) 0.0084(11) 0.0043(9) 0.0028(9) 0.0044(9)
C8 0.0128(12) 0.0102(11) 0.0128(11) 0.0005(9) 0.0048(9) -0.0005(9)
C9 0.0059(10) 0.0102(10) 0.0103(11) 0.0023(8) 0.0025(8) 0.0030(8)
C10 0.0126(12) 0.0103(11) 0.0076(10) 0.0018(8) -0.0009(9) 0.0010(9)
C11 0.0103(11) 0.0117(11) 0.0121(11) 0.0029(9) 0.0044(9) 0.0038(9)
C12 0.0153(12) 0.0119(11) 0.0145(12) 0.0041(9) 0.0018(10) 0.0055(10)
N1 0.0118(10) 0.0128(10) 0.0131(10) 0.0017(8) 0.0004(8) 0.0056(8)
N2 0.0200(12) 0.0144(10) 0.0159(11) 0.0035(8) 0.0098(9) 0.0057(9)
N3 0.0127(10) 0.0164(11) 0.0145(10) 0.0026(8) -0.0001(8) 0.0055(9)
N4 0.0159(11) 0.0162(11) 0.0153(11) 0.0010(8) 0.0086(9) 0.0018(9)
N5 0.0119(10) 0.0154(10) 0.0088(9) 0.0026(8) 0.0011(8) 0.0036(8)
N6 0.0127(11) 0.0168(11) 0.0157(11) 0.0058(8) 0.0007(8) 0.0040(9)
Cl1 0.0127(3) 0.0114(3) 0.0112(3) 0.0016(2) 0.0035(2) 0.0046(2)
Cl2 0.0145(3) 0.0180(3) 0.0269(3) 0.0103(3) 0.0081(2) 0.0067(2)
Cl3 0.0119(3) 0.0138(3) 0.0190(3) 0.0057(2) 0.0047(2) 0.0051(2)
Cl4 0.0154(3) 0.0158(3) 0.0170(3) 0.0031(2) 0.0060(2) 0.0047(2)
Cl5 0.0161(3) 0.0220(3) 0.0119(3) 0.0035(2) 0.0033(2) -0.0007(2)
Cl6 0.0131(3) 0.0127(3) 0.0174(3) 0.0001(2) 0.0019(2) 0.0038(2)
O1W 0.0129(9) 0.0111(8) 0.0144(9) 0.0019(7) 0.0043(7) 0.0028(7)
O2W 0.0108(9) 0.0152(9) 0.0107(8) -0.0003(7) 0.0020(7) 0.0019(7)
O3W 0.0119(9) 0.0145(9) 0.0165(9) 0.0012(7) 0.0026(7) 0.0044(7)
O4W 0.0126(9) 0.0187(9) 0.0152(9) -0.0066(7) 0.0037(7) 0.0028(8)
O5W 0.0216(11) 0.0258(11) 0.0294(12) 0.0065(9) 0.0073(9) 0.0081(9)
O6W 0.0227(11) 0.0274(11) 0.0167(10) 0.0077(8) 0.0061(8) 0.0080(9)
O7W 0.0142(10) 0.0207(10) 0.0246(11) 0.0030(8) 0.0062(8) 0.0026(8)
O8W 0.0180(10) 0.0150(9) 0.0223(10) 0.0016(8) 0.0042(8) 0.0037(8)
O9W 0.0209(10) 0.0231(10) 0.0157(9) 0.0042(8) 0.0087(8) 0.0093(8)

loop_
_atom_type_symbol
_atom_type_description
_atom_type_scat_dispersion_real
_atom_type_scat_dispersion_imag
_atom_type_scat_source
C C 0.0033 0.0016 'International Tables Vol C Tables 4.2.6.8 and 6.1.1.4'
H H 0.0000 0.0000 'International Tables Vol C Tables 4.2.6.8 and 6.1.1.4'
Cl Cl 0.1484 0.1585 'International Tables Vol C Tables 4.2.6.8 and 6.1.1.4'
Dy Dy -0.1892 4.4098 'International Tables Vol C Tables 4.2.6.8 and 6.1.1.4'
N N 0.0061 0.0033 'International Tables Vol C Tables 4.2.6.8 and 6.1.1.4'
O O 0.0106 0.0060 'International Tables Vol C Tables 4.2.6.8 and 6.1.1.4'

loop_
_geom_angle_atom_site_label_1
_geom_angle_atom_site_label_2
_geom_angle_atom_site_label_3
_geom_angle
_geom_angle_site_symmetry_1
_geom_angle_site_symmetry_3
_geom_angle_publ_flag
O9 Dy1 O5 140.20(6) . . ?
O9 Dy1 O10 96.26(6) . 2_656 ?
O5 Dy1 O10 82.80(6) . 2_656 ?
O9 Dy1 O3 142.02(6) . . ?
O5 Dy1 O3 76.70(6) . . ?
O10 Dy1 O3 76.60(6) 2_656 . ?
O9 Dy1 O7 78.00(6) . . ?
O5 Dy1 O7 78.15(6) . . ?
O10 Dy1 O7 140.71(6) 2_656 . ?
O3 Dy1 O7 130.24(6) . . ?
O9 Dy1 O1 78.85(6) . . ?
O5 Dy1 O1 123.65(6) . . ?
O10 Dy1 O1 143.65(6) 2_656 . ?
O3 Dy1 O1 85.40(6) . . ?
O7 Dy1 O1 74.08(6) . . ?
O9 Dy1 O1W 69.31(6) . . ?
O5 Dy1 O1W 146.11(6) . . ?
O10 Dy1 O1W 76.18(6) 2_656 . ?
O3 Dy1 O1W 72.77(6) . . ?
O7 Dy1 O1W 133.78(6) . . ?
O1 Dy1 O1W 68.36(6) . . ?
O9 Dy1 O2W 70.73(6) . . ?
O5 Dy1 O2W 71.57(6) . . ?
O10 Dy1 O2W 70.52(6) 2_656 . ?
O3 Dy1 O2W 136.40(6) . . ?
O7 Dy1 O2W 70.94(6) . . ?
O1 Dy1 O2W 137.34(6) . . ?
O1W Dy1 O2W 123.67(6) . . ?
O9 Dy1 O2 121.75(6) . . ?
O5 Dy1 O2 76.36(6) . . ?
O10 Dy1 O2 139.62(6) 2_656 . ?
O3 Dy1 O2 65.21(6) . . ?
O7 Dy1 O2 67.48(6) . . ?
O1 Dy1 O2 47.88(5) . . ?
O1W Dy1 O2 103.21(5) . . ?
O2W Dy1 O2 131.46(5) . . ?
O2 Dy2 O11 146.33(6) . . ?
O2 Dy2 O4 74.69(6) . . ?
O11 Dy2 O4 82.14(6) . . ?
O2 Dy2 O8 73.49(6) . . ?
O11 Dy2 O8 140.18(6) . . ?
O4 Dy2 O8 123.15(6) . . ?
O2 Dy2 O12 81.90(6) . 2_767 ?
O11 Dy2 O12 100.03(6) . 2_767 ?
O4 Dy2 O12 137.45(6) . 2_767 ?
O8 Dy2 O12 81.61(6) . 2_767 ?
O2 Dy2 O4W 138.89(7) . . ?
O11 Dy2 O4W 72.42(6) . . ?
O4 Dy2 O4W 142.19(7) . . ?
O8 Dy2 O4W 69.50(6) . . ?
O12 Dy2 O4W 75.68(6) 2_767 . ?
O2 Dy2 O6 116.76(6) . . ?
O11 Dy2 O6 78.79(6) . . ?
O4 Dy2 O6 74.35(6) . . ?
O8 Dy2 O6 79.77(6) . . ?
O12 Dy2 O6 148.09(6) 2_767 . ?
O4W Dy2 O6 73.61(6) . . ?
O2 Dy2 O3W 80.68(6) . . ?
O11 Dy2 O3W 68.47(6) . . ?
O4 Dy2 O3W 70.03(6) . . ?
O8 Dy2 O3W 144.94(6) . . ?
O12 Dy2 O3W 71.48(6) 2_767 . ?
O4W Dy2 O3W 122.35(6) . . ?
O6 Dy2 O3W 134.00(6) . . ?
C1 O1 Dy1 104.58(15) . . ?
C1 O2 Dy2 163.28(17) . . ?
C1 O2 Dy1 84.86(14) . . ?
Dy2 O2 Dy1 109.76(7) . . ?
C3 O3 Dy1 138.04(15) . . ?
C3 O4 Dy2 139.18(16) . . ?
C5 O5 Dy1 175.68(16) . . ?
C5 O6 Dy2 112.73(15) . . ?
C7 O7 Dy1 132.10(15) . . ?
C7 O8 Dy2 145.06(16) . . ?
C9 O9 Dy1 176.58(16) . . ?
C9 O10 Dy1 135.35(16) . 2_656 ?
C11 O11 Dy2 161.82(17) . . ?
C11 O12 Dy2 132.42(16) . 2_767 ?
O1 C1 O2 122.7(2) . . ?
O1 C1 C2 120.3(2) . . ?
O2 C1 C2 117.1(2) . . ?
N1 C2 C1 111.13(19) . . ?
N1 C2 H02A 109.4 . . ?
C1 C2 H02A 109.4 . . ?
N1 C2 H02B 109.4 . . ?
C1 C2 H02B 109.4 . . ?
H02A C2 H02B 108.0 . . ?
O4 C3 O3 127.8(2) . . ?
O4 C3 C4 114.8(2) . . ?
O3 C3 C4 117.3(2) . . ?
N2 C4 C3 111.4(2) . . ?
N2 C4 H04A 109.4 . . ?
C3 C4 H04A 109.4 . . ?
N2 C4 H04B 109.4 . . ?
C3 C4 H04B 109.4 . . ?
H04A C4 H04B 108.0 . . ?
O5 C5 O6 123.9(2) . . ?
O5 C5 C6 119.0(2) . . ?
O6 C5 C6 117.0(2) . . ?
N3 C6 C5 111.1(2) . . ?
N3 C6 H06A 109.4 . . ?
C5 C6 H06A 109.4 . . ?
N3 C6 H06B 109.4 . . ?
C5 C6 H06B 109.4 . . ?
H06A C6 H06B 108.0 . . ?
O8 C7 O7 127.1(2) . . ?
O8 C7 C8 117.0(2) . . ?
O7 C7 C8 115.9(2) . . ?
N4 C8 C7 110.2(2) . . ?
N4 C8 H08A 109.6 . . ?
C7 C8 H08A 109.6 . . ?
N4 C8 H08B 109.6 . . ?
C7 C8 H08B 109.6 . . ?
H08A C8 H08B 108.1 . . ?
O10 C9 O9 126.1(2) . . ?
O10 C9 C10 116.3(2) . . ?
O9 C9 C10 117.6(2) . . ?
N5 C10 C9 110.69(19) . . ?
N5 C10 H10A 109.5 . . ?
C9 C10 H10A 109.5 . . ?
N5 C10 H10B 109.5 . . ?
C9 C10 H10B 109.5 . . ?
H10A C10 H10B 108.1 . . ?
O11 C11 O12 125.8(2) . . ?
O11 C11 C12 118.5(2) . . ?
O12 C11 C12 115.7(2) . . ?
N6 C12 C11 111.7(2) . . ?
N6 C12 H12A 109.3 . . ?
C11 C12 H12A 109.3 . . ?
N6 C12 H12B 109.3 . . ?
C11 C12 H12B 109.3 . . ?
H12A C12 H12B 107.9 . . ?
C2 N1 H1A 109.5 . . ?
C2 N1 H1B 109.5 . . ?
H1A N1 H1B 109.5 . . ?
C2 N1 H1C 109.5 . . ?
H1A N1 H1C 109.5 . . ?
H1B N1 H1C 109.5 . . ?
C4 N2 H2A 109.5 . . ?
C4 N2 H2B 109.5 . . ?
H2A N2 H2B 109.5 . . ?
C4 N2 H2C 109.5 . . ?
H2A N2 H2C 109.5 . . ?
H2B N2 H2C 109.5 . . ?
C6 N3 H3A 109.5 . . ?
C6 N3 H3B 109.5 . . ?
H3A N3 H3B 109.5 . . ?
C6 N3 H3C 109.5 . . ?
H3A N3 H3C 109.5 . . ?
H3B N3 H3C 109.5 . . ?
C8 N4 H4A 109.5 . . ?
C8 N4 H4B 109.5 . . ?
H4A N4 H4B 109.5 . . ?
C8 N4 H4C 109.5 . . ?
H4A N4 H4C 109.5 . . ?
H4B N4 H4C 109.5 . . ?
C10 N5 H5A 109.5 . . ?
C10 N5 H5B 109.5 . . ?
H5A N5 H5B 109.5 . . ?
C10 N5 H5C 109.5 . . ?
H5A N5 H5C 109.5 . . ?
H5B N5 H5C 109.5 . . ?
C12 N6 H6A 109.5 . . ?
C12 N6 H6B 109.5 . . ?
H6A N6 H6B 109.5 . . ?
C12 N6 H6C 109.5 . . ?
H6A N6 H6C 109.5 . . ?
H6B N6 H6C 109.5 . . ?
O15 Cl1 O14 110.51(14) . . ?
O15 Cl1 O16 110.36(12) . . ?
O14 Cl1 O16 108.40(13) . . ?
O15 Cl1 O13 109.46(12) . . ?
O14 Cl1 O13 108.99(12) . . ?
O16 Cl1 O13 109.10(11) . . ?
O18 Cl2 O17 110.18(14) . . ?
O18 Cl2 O20 110.52(16) . . ?
O17 Cl2 O20 110.54(13) . . ?
O18 Cl2 O19 109.35(17) . . ?
O17 Cl2 O19 108.22(13) . . ?
O20 Cl2 O19 107.95(13) . . ?
O23 Cl3 O21 110.25(13) . . ?
O23 Cl3 O22 109.50(14) . . ?
O21 Cl3 O22 108.65(13) . . ?
O23 Cl3 O24 109.29(13) . . ?
O21 Cl3 O24 110.00(13) . . ?
O22 Cl3 O24 109.13(12) . . ?
O25 Cl4 O26 110.80(14) . . ?
O25 Cl4 O27 109.30(12) . . ?
O26 Cl4 O27 109.40(13) . . ?
O25 Cl4 O28 109.83(13) . . ?
O26 Cl4 O28 108.91(13) . . ?
O27 Cl4 O28 108.57(12) . . ?
O29 Cl5 O31 109.27(13) . . ?
O29 Cl5 O32 111.67(16) . . ?
O31 Cl5 O32 109.79(13) . . ?
O29 Cl5 O30 108.61(13) . . ?
O31 Cl5 O30 109.54(14) . . ?
O32 Cl5 O30 107.92(14) . . ?
O35 Cl6 O33 110.35(14) . . ?
O35 Cl6 O36 109.12(13) . . ?
O33 Cl6 O36 109.07(15) . . ?
O35 Cl6 O34 110.28(13) . . ?
O33 Cl6 O34 109.50(13) . . ?
O36 Cl6 O34 108.50(13) . . ?
Dy1 O1W H1WA 113.3(19) . . ?
Dy1 O1W H1WB 109.6(19) . . ?
H1WA O1W H1WB 105(2) . . ?
Dy1 O2W H2WA 111.3(19) . . ?
Dy1 O2W H2WB 118(2) . . ?
H2WA O2W H2WB 108(2) . . ?
Dy2 O3W H3WA 111(2) . . ?
Dy2 O3W H3WB 126(2) . . ?
H3WA O3W H3WB 106(2) . . ?
Dy2 O4W H4WA 124.3(19) . . ?
Dy2 O4W H4WB 121.6(19) . . ?
H4WA O4W H4WB 107(2) . . ?
H5WA O5W H5WB 105(2) . . ?
H6WA O6W H6WB 110(3) . . ?
H7WA O7W H7WB 109(3) . . ?
H8WA O8W H8WB 105(2) . . ?
H9WA O9W H9WB 108(2) . . ?

loop_
_geom_bond_atom_site_label_1
_geom_bond_atom_site_label_2
_geom_bond_distance
_geom_bond_site_symmetry_2
_geom_bond_publ_flag
Dy1 O9 2.2851(17) . ?
Dy1 O5 2.2910(16) . ?
Dy1 O10 2.3359(17) 2_656 ?
Dy1 O3 2.3372(17) . ?
Dy1 O7 2.3689(17) . ?
Dy1 O1 2.4702(17) . ?
Dy1 O1W 2.4953(17) . ?
Dy1 O2W 2.5370(18) . ?
Dy1 O2 2.8823(19) . ?
Dy2 O2 2.2808(17) . ?
Dy2 O11 2.3194(17) . ?
Dy2 O4 2.3364(17) . ?
Dy2 O8 2.3584(17) . ?
Dy2 O12 2.3747(18) 2_767 ?
Dy2 O4W 2.3954(17) . ?
Dy2 O6 2.3975(17) . ?
Dy2 O3W 2.5005(18) . ?
O1 C1 1.255(3) . ?
O2 C1 1.257(3) . ?
O3 C3 1.257(3) . ?
O4 C3 1.256(3) . ?
O5 C5 1.253(3) . ?
O6 C5 1.260(3) . ?
O7 C7 1.265(3) . ?
O8 C7 1.248(3) . ?
O9 C9 1.254(3) . ?
O10 C9 1.252(3) . ?
O11 C11 1.253(3) . ?
O12 C11 1.259(3) . ?
O13 Cl1 1.4522(18) . ?
O14 Cl1 1.435(2) . ?
O15 Cl1 1.4224(19) . ?
O16 Cl1 1.4451(19) . ?
O17 Cl2 1.432(2) . ?
O18 Cl2 1.423(2) . ?
O19 Cl2 1.453(2) . ?
O20 Cl2 1.447(2) . ?
O21 Cl3 1.439(2) . ?
O22 Cl3 1.4406(19) . ?
O23 Cl3 1.434(2) . ?
O24 Cl3 1.443(2) . ?
O25 Cl4 1.430(2) . ?
O26 Cl4 1.442(2) . ?
O27 Cl4 1.443(2) . ?
O28 Cl4 1.452(2) . ?
O29 Cl5 1.434(2) . ?
O30 Cl5 1.447(2) . ?
O31 Cl5 1.435(2) . ?
O32 Cl5 1.436(2) . ?
O33 Cl6 1.432(2) . ?
O34 Cl6 1.444(2) . ?
O35 Cl6 1.431(2) . ?
O36 Cl6 1.444(2) . ?
C1 C2 1.506(3) . ?
C2 N1 1.481(3) . ?
C2 H02A 0.9900 . ?
C2 H02B 0.9900 . ?
C3 C4 1.517(3) . ?
C4 N2 1.489(3) . ?
C4 H04A 0.9900 . ?
C4 H04B 0.9900 . ?
C5 C6 1.509(3) . ?
C6 N3 1.485(3) . ?
C6 H06A 0.9900 . ?
C6 H06B 0.9900 . ?
C7 C8 1.516(3) . ?
C8 N4 1.479(3) . ?
C8 H08A 0.9900 . ?
C8 H08B 0.9900 . ?
C9 C10 1.518(3) . ?
C10 N5 1.490(3) . ?
C10 H10A 0.9900 . ?
C10 H10B 0.9900 . ?
C11 C12 1.517(3) . ?
C12 N6 1.487(3) . ?
C12 H12A 0.9900 . ?
C12 H12B 0.9900 . ?
N1 H1A 0.9100 . ?
N1 H1B 0.9100 . ?
N1 H1C 0.9100 . ?
N2 H2A 0.9100 . ?
N2 H2B 0.9100 . ?
N2 H2C 0.9100 . ?
N3 H3A 0.9100 . ?
N3 H3B 0.9100 . ?
N3 H3C 0.9100 . ?
N4 H4A 0.9100 . ?
N4 H4B 0.9100 . ?
N4 H4C 0.9100 . ?
N5 H5A 0.9100 . ?
N5 H5B 0.9100 . ?
N5 H5C 0.9100 . ?
N6 H6A 0.9100 . ?
N6 H6B 0.9100 . ?
N6 H6C 0.9100 . ?
O1W H1WA 0.90(2) . ?
O1W H1WB 0.91(2) . ?
O2W H2WA 0.90(2) . ?
O2W H2WB 0.89(2) . ?
O3W H3WA 0.90(2) . ?
O3W H3WB 0.90(2) . ?
O4W H4WA 0.90(2) . ?
O4W H4WB 0.90(2) . ?
O5W H5WA 0.93(2) . ?
O5W H5WB 0.92(2) . ?
O6W H6WA 0.89(2) . ?
O6W H6WB 0.88(2) . ?
O7W H7WA 0.90(2) . ?
O7W H7WB 0.89(2) . ?
O8W H8WA 0.93(2) . ?
O8W H8WB 0.91(2) . ?
O9W H9WA 0.86(2) . ?
O9W H9WB 0.92(2) . ?
